data_4035961
loop_
_publ_author_name
'Pozharskii, Alexander F.'
'Ozeryanskii, Valery A.'
'Filatova, Ekaterina A.'
'Dyablo, Olga V.'
'Pogosova, Olga G.'
'Borodkin, Gennady S.'
'Filarowski, Aleksander'
'Steglenko, Dmitriy V.'

_publ_section_title
;
 Neutral Pyrrole Nitrogen Atom as a \p- and Mixed n,\p-Donor in Hydrogen
 Bonding.
;
_journal_issue 2
_journal_name_full 'The Journal of organic chemistry'
_journal_page_first 726
_journal_page_last 737
_journal_paper_doi 10.1021/acs.joc.8b02562
_journal_volume 84
_journal_year 2019
_chemical_formula_moiety 'C16 H16 N2'
_chemical_formula_sum 'C16 H16 N2'
_chemical_formula_weight 236.31
_space_group_crystal_system tetragonal
_space_group_IT_number 88
_space_group_name_Hall '-I 4ad'
_space_group_name_H-M_alt 'I 41/a :2'
_atom_sites_solution_hydrogens geom
_atom_sites_solution_primary direct
_atom_sites_solution_secondary difmap
_audit_creation_method SHELXL-2014/6
_cell_angle_alpha 90
_cell_angle_beta 90
_cell_angle_gamma 90
_cell_formula_units_Z 16
_cell_length_a 25.511(6)
_cell_length_b 25.511(6)
_cell_length_c 8.040(2)
_cell_measurement_reflns_used 873
_cell_measurement_temperature 120(2)
_cell_measurement_theta_max 21.47
_cell_measurement_theta_min 2.26
_cell_volume 5233(2)
_computing_cell_refinement 'SAINT (Bruker, 2009)'
_computing_data_collection 'APEX (Bruker, 2009)'
_computing_data_reduction 'SAINT (Bruker, 2009)'
_computing_molecular_graphics 'SHELXL-2014/6 (Sheldrick, 2014)'
_computing_publication_material 'SHELXL-2014/6 (Sheldrick, 2014) and PLATON (Spek, 2009)'
_computing_structure_refinement 'SHELXL-2014/6 (Sheldrick, 2014)'
_computing_structure_solution 'SHELXL-2014/6 (Sheldrick, 2014)'
_diffrn_ambient_temperature 120(2)
_diffrn_measured_fraction_theta_full 1.000
_diffrn_measured_fraction_theta_max 1.000
_diffrn_measurement_device_type 'Bruker APEX-II CCD'
_diffrn_measurement_method '\f and \w scans'
_diffrn_radiation_type MoK\a
_diffrn_radiation_wavelength 0.71073
_diffrn_reflns_av_R_equivalents 0.1563
_diffrn_reflns_av_unetI/netI 0.0909
_diffrn_reflns_Laue_measured_fraction_full 1.000
_diffrn_reflns_Laue_measured_fraction_max 1.000
_diffrn_reflns_limit_h_max 31
_diffrn_reflns_limit_h_min -31
_diffrn_reflns_limit_k_max 31
_diffrn_reflns_limit_k_min -26
_diffrn_reflns_limit_l_max 9
_diffrn_reflns_limit_l_min -9
_diffrn_reflns_number 16542
_diffrn_reflns_point_group_measured_fraction_full 1.000
_diffrn_reflns_point_group_measured_fraction_max 1.000
_diffrn_reflns_theta_full 25.242
_diffrn_reflns_theta_max 26.038
_diffrn_reflns_theta_min 1.596
_diffrn_source 'sealed tube'
_exptl_absorpt_coefficient_mu 0.071
_exptl_absorpt_correction_type none
_exptl_crystal_colour light-yellow
_exptl_crystal_density_diffrn 1.200
_exptl_crystal_description needle
_exptl_crystal_F_000 2016
_exptl_crystal_size_max 0.16
_exptl_crystal_size_mid 0.03
_exptl_crystal_size_min 0.02
_refine_diff_density_max 0.186
_refine_diff_density_min -0.206
_refine_diff_density_rms 0.044
_refine_ls_extinction_method none
_refine_ls_goodness_of_fit_ref 0.970
_refine_ls_hydrogen_treatment constr
_refine_ls_matrix_type full
_refine_ls_number_parameters 165
_refine_ls_number_reflns 2574
_refine_ls_number_restraints 0
_refine_ls_restrained_S_all 0.970
_refine_ls_R_factor_all 0.1274
_refine_ls_R_factor_gt 0.0523
_refine_ls_shift/su_max 0.000
_refine_ls_shift/su_mean 0.000
_refine_ls_structure_factor_coef Fsqd
_refine_ls_weighting_details 'w=1/[\s^2^(Fo^2^)+(0.0486P)^2^] where P=(Fo^2^+2Fc^2^)/3'
_refine_ls_weighting_scheme calc
_refine_ls_wR_factor_gt 0.0988
_refine_ls_wR_factor_ref 0.1240
_reflns_Friedel_coverage 0.000
_reflns_number_gt 1421
_reflns_number_total 2574
_reflns_threshold_expression 'I > 2\s(I)'
_cod_data_source_file jo8b02562_si_005.cif
_cod_data_source_block s44
_cod_original_cell_volume 5233(3)
_cod_original_sg_symbol_H-M 'I 41/a'
_cod_database_code 4035961
_shelx_space_group_comment
;
The symmetry employed for this shelxl refinement is uniquely defined
by the following loop, which should always be used as a source of
symmetry information in preference to the above space-group names.
They are only intended as comments.
;
_shelxl_version_number 2014/6

loop_
_space_group_symop_operation_xyz
'x, y, z'
'-x+1/2, -y, z+1/2'
'-y+3/4, x+1/4, z+1/4'
'y+3/4, -x+3/4, z+3/4'
'x+1/2, y+1/2, z+1/2'
'-x+1, -y+1/2, z+1'
'-y+5/4, x+3/4, z+3/4'
'y+5/4, -x+5/4, z+5/4'
'-x, -y, -z'
'x-1/2, y, -z-1/2'
'y-3/4, -x-1/4, -z-1/4'
'-y-3/4, x-3/4, -z-3/4'
'-x+1/2, -y+1/2, -z+1/2'
'x, y+1/2, -z'
'y-1/4, -x+1/4, -z+1/4'
'-y-1/4, x-1/4, -z-1/4'

loop_
_atom_site_label
_atom_site_type_symbol
_atom_site_fract_x
_atom_site_fract_y
_atom_site_fract_z
_atom_site_U_iso_or_equiv
_atom_site_adp_type
_atom_site_occupancy
_atom_site_site_symmetry_order
_atom_site_calc_flag
_atom_site_refinement_flags_posn
_atom_site_refinement_flags_adp
N1 N 0.14122(8) 0.30060(7) 0.0975(2) 0.0283(5) Uani 1 1 d . .
N2 N 0.15187(7) 0.29893(7) -0.2567(2) 0.0253(5) Uani 1 1 d . .
C1 C 0.13641(9) 0.35529(9) 0.0798(3) 0.0253(6) Uani 1 1 d . .
C2 C 0.11988(9) 0.38620(10) 0.2101(3) 0.0298(6) Uani 1 1 d . .
H2A H 0.1087 0.3698 0.3100 0.036 Uiso 1 1 calc R U
C3 C 0.11902(10) 0.44126(10) 0.2000(3) 0.0338(7) Uani 1 1 d . .
H3A H 0.1067 0.4613 0.2915 0.041 Uiso 1 1 calc R U
C4 C 0.13578(10) 0.46579(10) 0.0598(3) 0.0325(6) Uani 1 1 d . .
H4A H 0.1372 0.5030 0.0564 0.039 Uiso 1 1 calc R U
C5 C 0.15114(9) 0.43633(9) -0.0813(3) 0.0269(6) Uani 1 1 d . .
C6 C 0.16945(9) 0.46263(10) -0.2251(3) 0.0312(6) Uani 1 1 d . .
H6A H 0.1719 0.4998 -0.2243 0.037 Uiso 1 1 calc R U
C7 C 0.18364(10) 0.43599(9) -0.3639(3) 0.0319(6) Uani 1 1 d . .
H7A H 0.1976 0.4541 -0.4571 0.038 Uiso 1 1 calc R U
C8 C 0.17747(9) 0.38131(10) -0.3684(3) 0.0283(6) Uani 1 1 d . .
H8A H 0.1854 0.3628 -0.4679 0.034 Uiso 1 1 calc R U
C9 C 0.16023(9) 0.35401(9) -0.2315(3) 0.0241(6) Uani 1 1 d . .
C10 C 0.14923(8) 0.37992(9) -0.0770(3) 0.0233(5) Uani 1 1 d . .
C11 C 0.11166(11) 0.27610(11) 0.2321(3) 0.0418(7) Uani 1 1 d . .
H11A H 0.0751 0.2878 0.2276 0.063 Uiso 1 1 calc R U
H11B H 0.1270 0.2861 0.3392 0.063 Uiso 1 1 calc R U
H11C H 0.1130 0.2379 0.2199 0.063 Uiso 1 1 calc R U
C12 C 0.19467(10) 0.28032(10) 0.0876(3) 0.0388(7) Uani 1 1 d . .
H12A H 0.2143 0.3000 0.0036 0.058 Uiso 1 1 calc R U
H12B H 0.1937 0.2432 0.0566 0.058 Uiso 1 1 calc R U
H12C H 0.2118 0.2841 0.1960 0.058 Uiso 1 1 calc R U
C13 C 0.10577(10) 0.27240(9) -0.2312(3) 0.0292(6) Uani 1 1 d . .
H13A H 0.0752 0.2862 -0.1800 0.035 Uiso 1 1 calc R U
C14 C 0.11135(11) 0.22283(10) -0.2918(3) 0.0354(7) Uani 1 1 d . .
H14A H 0.0855 0.1960 -0.2905 0.043 Uiso 1 1 calc R U
C15 C 0.16274(11) 0.21849(10) -0.3573(3) 0.0387(7) Uani 1 1 d . .
H15A H 0.1778 0.1883 -0.4072 0.046 Uiso 1 1 calc R U
C16 C 0.18640(10) 0.26556(9) -0.3353(3) 0.0315(6) Uani 1 1 d . .
H16A H 0.2211 0.2742 -0.3687 0.038 Uiso 1 1 calc R U

loop_
_atom_site_aniso_label
_atom_site_aniso_U_11
_atom_site_aniso_U_22
_atom_site_aniso_U_33
_atom_site_aniso_U_23
_atom_site_aniso_U_13
_atom_site_aniso_U_12
N1 0.0352(13) 0.0235(12) 0.0261(12) 0.0039(9) -0.0017(9) -0.0002(9)
N2 0.0275(12) 0.0218(11) 0.0267(12) -0.0007(9) -0.0034(9) -0.0019(9)
C1 0.0215(13) 0.0242(14) 0.0303(14) -0.0004(11) -0.0060(11) 0.0004(10)
C2 0.0248(14) 0.0327(15) 0.0319(16) -0.0003(12) -0.0002(11) 0.0008(11)
C3 0.0313(16) 0.0330(16) 0.0371(17) -0.0089(13) -0.0026(12) 0.0054(12)
C4 0.0304(15) 0.0222(14) 0.0449(17) -0.0045(12) -0.0066(13) 0.0033(11)
C5 0.0194(13) 0.0237(14) 0.0375(15) -0.0004(12) -0.0064(11) 0.0032(10)
C6 0.0260(15) 0.0222(14) 0.0454(17) 0.0065(12) -0.0069(12) 0.0001(10)
C7 0.0272(15) 0.0298(15) 0.0386(16) 0.0074(13) -0.0003(12) -0.0025(11)
C8 0.0240(14) 0.0296(15) 0.0313(15) 0.0015(12) -0.0008(11) 0.0008(11)
C9 0.0190(13) 0.0233(13) 0.0300(14) -0.0004(11) -0.0040(11) 0.0004(10)
C10 0.0171(13) 0.0223(13) 0.0304(14) 0.0026(11) -0.0028(10) 0.0012(10)
C11 0.060(2) 0.0312(16) 0.0339(16) 0.0034(12) 0.0035(14) -0.0065(13)
C12 0.0433(17) 0.0288(15) 0.0442(17) 0.0003(12) -0.0112(14) 0.0077(12)
C13 0.0297(15) 0.0312(15) 0.0267(14) 0.0042(11) -0.0059(11) -0.0060(11)
C14 0.0497(19) 0.0282(15) 0.0284(15) 0.0050(12) -0.0132(13) -0.0113(13)
C15 0.057(2) 0.0263(16) 0.0328(16) -0.0039(12) -0.0053(14) 0.0054(13)
C16 0.0387(16) 0.0275(15) 0.0283(15) -0.0024(12) 0.0022(12) 0.0067(12)

loop_
_atom_type_symbol
_atom_type_description
_atom_type_scat_dispersion_real
_atom_type_scat_dispersion_imag
_atom_type_scat_source
C C 0.0033 0.0016 'International Tables Vol C Tables 4.2.6.8 and 6.1.1.4'
H H 0.0000 0.0000 'International Tables Vol C Tables 4.2.6.8 and 6.1.1.4'
N N 0.0061 0.0033 'International Tables Vol C Tables 4.2.6.8 and 6.1.1.4'

loop_
_geom_angle_atom_site_label_1
_geom_angle_atom_site_label_2
_geom_angle_atom_site_label_3
_geom_angle
C1 N1 C11 117.0(2)
C1 N1 C12 115.27(19)
C11 N1 C12 111.8(2)
C13 N2 C16 108.1(2)
C13 N2 C9 126.1(2)
C16 N2 C9 125.0(2)
C2 C1 N1 121.1(2)
C2 C1 C10 118.9(2)
N1 C1 C10 119.9(2)
C1 C2 C3 122.2(2)
C1 C2 H2A 118.9
C3 C2 H2A 118.9
C4 C3 C2 120.2(2)
C4 C3 H3A 119.9
C2 C3 H3A 119.9
C3 C4 C5 120.5(2)
C3 C4 H4A 119.7
C5 C4 H4A 119.7
C6 C5 C4 119.6(2)
C6 C5 C10 120.3(2)
C4 C5 C10 120.1(2)
C7 C6 C5 121.5(2)
C7 C6 H6A 119.2
C5 C6 H6A 119.2
C6 C7 C8 119.3(2)
C6 C7 H7A 120.4
C8 C7 H7A 120.4
C9 C8 C7 121.2(2)
C9 C8 H8A 119.4
C7 C8 H8A 119.4
C8 C9 C10 121.5(2)
C8 C9 N2 115.5(2)
C10 C9 N2 123.0(2)
C9 C10 C5 115.6(2)
C9 C10 C1 126.8(2)
C5 C10 C1 117.6(2)
N1 C11 H11A 109.5
N1 C11 H11B 109.5
H11A C11 H11B 109.5
N1 C11 H11C 109.5
H11A C11 H11C 109.5
H11B C11 H11C 109.5
N1 C12 H12A 109.5
N1 C12 H12B 109.5
H12A C12 H12B 109.5
N1 C12 H12C 109.5
H12A C12 H12C 109.5
H12B C12 H12C 109.5
C14 C13 N2 108.4(2)
C14 C13 H13A 125.8
N2 C13 H13A 125.8
C13 C14 C15 107.6(2)
C13 C14 H14A 126.2
C15 C14 H14A 126.2
C16 C15 C14 107.1(2)
C16 C15 H15A 126.4
C14 C15 H15A 126.4
C15 C16 N2 108.8(2)
C15 C16 H16A 125.6
N2 C16 H16A 125.6

loop_
_geom_bond_atom_site_label_1
_geom_bond_atom_site_label_2
_geom_bond_distance
N1 C1 1.408(3)
N1 C11 1.460(3)
N1 C12 1.461(3)
N2 C13 1.372(3)
N2 C16 1.379(3)
N2 C9 1.436(3)
C1 C2 1.377(3)
C1 C10 1.446(3)
C2 C3 1.407(3)
C2 H2A 0.9500
C3 C4 1.358(4)
C3 H3A 0.9500
C4 C5 1.416(3)
C4 H4A 0.9500
C5 C6 1.416(3)
C5 C10 1.440(3)
C6 C7 1.356(3)
C6 H6A 0.9500
C7 C8 1.404(3)
C7 H7A 0.9500
C8 C9 1.375(3)
C8 H8A 0.9500
C9 C10 1.435(3)
C11 H11A 0.9800
C11 H11B 0.9800
C11 H11C 0.9800
C12 H12A 0.9800
C12 H12B 0.9800
C12 H12C 0.9800
C13 C14 1.363(3)
C13 H13A 0.9500
C14 C15 1.417(4)
C14 H14A 0.9500
C15 C16 1.356(3)
C15 H15A 0.9500
C16 H16A 0.9500

loop_
_geom_torsion_atom_site_label_1
_geom_torsion_atom_site_label_2
_geom_torsion_atom_site_label_3
_geom_torsion_atom_site_label_4
_geom_torsion
C11 N1 C1 C2 21.0(3)
C12 N1 C1 C2 -113.6(2)
C11 N1 C1 C10 -159.4(2)
C12 N1 C1 C10 66.1(3)
N1 C1 C2 C3 174.5(2)
C10 C1 C2 C3 -5.2(3)
C1 C2 C3 C4 -1.3(4)
C2 C3 C4 C5 4.0(4)
C3 C4 C5 C6 -178.8(2)
C3 C4 C5 C10 -0.2(3)
C4 C5 C6 C7 -178.8(2)
C10 C5 C6 C7 2.6(3)
C5 C6 C7 C8 3.4(4)
C6 C7 C8 C9 -3.8(4)
C7 C8 C9 C10 -1.8(4)
C7 C8 C9 N2 175.5(2)
C13 N2 C9 C8 -122.3(2)
C16 N2 C9 C8 46.8(3)
C13 N2 C9 C10 54.9(3)
C16 N2 C9 C10 -136.0(2)
C8 C9 C10 C5 7.4(3)
N2 C9 C10 C5 -169.66(19)
C8 C9 C10 C1 -172.9(2)
N2 C9 C10 C1 10.1(4)
C6 C5 C10 C9 -7.8(3)
C4 C5 C10 C9 173.6(2)
C6 C5 C10 C1 172.5(2)
C4 C5 C10 C1 -6.1(3)
C2 C1 C10 C9 -171.1(2)
N1 C1 C10 C9 9.3(3)
C2 C1 C10 C5 8.7(3)
N1 C1 C10 C5 -171.0(2)
C16 N2 C13 C14 0.5(3)
C9 N2 C13 C14 171.1(2)
N2 C13 C14 C15 0.0(3)
C13 C14 C15 C16 -0.5(3)
C14 C15 C16 N2 0.8(3)
C13 N2 C16 C15 -0.8(3)
C9 N2 C16 C15 -171.5(2)
